data_7061827
loop_
_publ_author_name
'Panja, Anangamohan'
'Jagli\<ci\'c, Zvonko'
'Herchel, Radovan'
'Brand\~ao, Paula'
'Jana, Narayan Ch.'

_publ_section_title
;
 Influence of bridging and chelating co-ligands on the distinct
 single-molecule magnetic behaviours in ZnDy complexes
;
_journal_issue 39
_journal_name_full 'New Journal of Chemistry'
_journal_page_first 18751
_journal_page_last 18763
_journal_paper_doi 10.1039/D2NJ03793A
_journal_volume 46
_journal_year 2022
_chemical_formula_sum 'C28 H28 Dy N3 O11 Zn'
_chemical_formula_weight 810.40
_space_group_crystal_system monoclinic
_space_group_IT_number 14
_space_group_name_Hall '-P 2ybc'
_space_group_name_H-M_alt 'P 1 21/c 1'
_atom_sites_solution_hydrogens geom
_audit_creation_method SHELXL-2018/3
_audit_update_record
;
2022-06-25 deposited with the CCDC.	2022-09-06 downloaded from the CCDC.
;
_cell_angle_alpha 90
_cell_angle_beta 95.718(14)
_cell_angle_gamma 90
_cell_formula_units_Z 4
_cell_length_a 13.183(4)
_cell_length_b 14.076(4)
_cell_length_c 15.695(6)
_cell_measurement_reflns_used 538
_cell_measurement_temperature 150(2)
_cell_measurement_theta_max 25.12
_cell_measurement_theta_min 2.98
_cell_volume 2897.9(16)
_computing_cell_refinement 'Bruker Smart'
_computing_data_collection 'Bruker Smart'
_computing_data_reduction 'Bruker Saint'
_computing_molecular_graphics 'Mercury (Macrae et al 2008)'
_computing_publication_material 'SHELXL-2016/4 (Sheldrick, 2016)'
_computing_structure_refinement 'SHELXL-2018/3 (Sheldrick, 2018)'
_computing_structure_solution 'SHELXT 2014/5 (Sheldrick, 2014)'
_diffrn_ambient_temperature 150(2)
_diffrn_measured_fraction_theta_full 0.998
_diffrn_measured_fraction_theta_max 0.995
_diffrn_measurement_device_type CCD
_diffrn_measurement_method 'omega and phi scans'
_diffrn_radiation_type MoK\a
_diffrn_radiation_wavelength 0.71073
_diffrn_reflns_av_R_equivalents 0.0457
_diffrn_reflns_av_unetI/netI 0.0224
_diffrn_reflns_Laue_measured_fraction_full 0.998
_diffrn_reflns_Laue_measured_fraction_max 0.995
_diffrn_reflns_limit_h_max 18
_diffrn_reflns_limit_h_min -18
_diffrn_reflns_limit_k_max 20
_diffrn_reflns_limit_k_min -20
_diffrn_reflns_limit_l_max 22
_diffrn_reflns_limit_l_min -21
_diffrn_reflns_number 78459
_diffrn_reflns_point_group_measured_fraction_full 0.998
_diffrn_reflns_point_group_measured_fraction_max 0.995
_diffrn_reflns_theta_full 25.242
_diffrn_reflns_theta_max 30.671
_diffrn_reflns_theta_min 2.409
_diffrn_source 'fine-focus sealed tube'
_exptl_absorpt_coefficient_mu 3.453
_exptl_absorpt_correction_T_max 0.7461
_exptl_absorpt_correction_T_min 0.5591
_exptl_absorpt_correction_type multi-scan
_exptl_absorpt_process_details SADABS-2016-2
_exptl_crystal_colour Yellow
_exptl_crystal_density_diffrn 1.857
_exptl_crystal_description Block
_exptl_crystal_F_000 1604
_exptl_crystal_size_max 0.300
_exptl_crystal_size_mid 0.180
_exptl_crystal_size_min 0.040
_refine_diff_density_max 0.874
_refine_diff_density_min -1.261
_refine_diff_density_rms 0.095
_refine_ls_extinction_method none
_refine_ls_goodness_of_fit_ref 1.091
_refine_ls_hydrogen_treatment constr
_refine_ls_matrix_type full
_refine_ls_number_parameters 403
_refine_ls_number_reflns 8940
_refine_ls_number_restraints 0
_refine_ls_restrained_S_all 1.091
_refine_ls_R_factor_all 0.0278
_refine_ls_R_factor_gt 0.0212
_refine_ls_shift/su_max 0.005
_refine_ls_shift/su_mean 0.000
_refine_ls_structure_factor_coef Fsqd
_refine_ls_weighting_details 'w=1/[\s^2^(Fo^2^)+(0.0149P)^2^+4.1471P] where P=(Fo^2^+2Fc^2^)/3'
_refine_ls_weighting_scheme calc
_refine_ls_wR_factor_gt 0.0483
_refine_ls_wR_factor_ref 0.0536
_reflns_Friedel_coverage 0.000
_reflns_number_gt 7990
_reflns_number_total 8940
_reflns_threshold_expression 'I > 2\s(I)'
_cod_data_source_file d2nj03793a2.cif
_cod_data_source_block complex3
_cod_depositor_comments 'Adding full bibliography for 7061826--7061829.cif.'
_cod_original_cell_volume 2898.0(16)
_cod_original_sg_symbol_H-M 'P 21/c'
_cod_database_code 7061827
_shelx_shelxl_version_number 2018/3
_shelx_space_group_comment
;
The symmetry employed for this shelxl refinement is uniquely defined
by the following loop, which should always be used as a source of
symmetry information in preference to the above space-group names.
They are only intended as comments.
;
_shelx_estimated_absorpt_t_min 0.424
_shelx_estimated_absorpt_t_max 0.874

loop_
_space_group_symop_operation_xyz
'x, y, z'
'-x, y+1/2, -z+1/2'
'-x, -y, -z'
'x, -y-1/2, z-1/2'

loop_
_atom_site_label
_atom_site_type_symbol
_atom_site_fract_x
_atom_site_fract_y
_atom_site_fract_z
_atom_site_U_iso_or_equiv
_atom_site_adp_type
_atom_site_occupancy
_atom_site_site_symmetry_order
_atom_site_calc_flag
_atom_site_refinement_flags_posn
_atom_site_refinement_flags_adp
_atom_site_refinement_flags_occupancy
_atom_site_disorder_assembly
_atom_site_disorder_group
Dy1 Dy 0.19185(2) 0.63929(2) 0.61685(2) 0.01597(3) Uani 1 1 d . . . . .
Zn1 Zn 0.42753(2) 0.68736(2) 0.70557(2) 0.01518(5) Uani 1 1 d . . . . .
O1 O 0.36008(10) 0.59401(10) 0.62185(9) 0.0178(3) Uani 1 1 d . . . . .
O3 O 0.29938(11) 0.76016(10) 0.66829(10) 0.0199(3) Uani 1 1 d . . . . .
O2 O 0.23109(11) 0.48071(10) 0.54829(10) 0.0212(3) Uani 1 1 d . . . . .
N2 N 0.56594(12) 0.63327(11) 0.67993(11) 0.0162(3) Uani 1 1 d . . . . .
O4 O 0.12099(11) 0.81105(11) 0.61228(11) 0.0245(3) Uani 1 1 d . . . . .
O10 O 0.07534(12) 0.51300(11) 0.65550(10) 0.0243(3) Uani 1 1 d . . . . .
O5 O 0.39547(12) 0.62957(11) 0.81372(10) 0.0228(3) Uani 1 1 d . . . . .
O6 O 0.23488(12) 0.60112(12) 0.76188(10) 0.0243(3) Uani 1 1 d . . . . .
O9 O 0.03714(12) 0.65574(11) 0.68893(12) 0.0289(4) Uani 1 1 d . . . . .
O7 O 0.22757(12) 0.69488(13) 0.47990(11) 0.0299(4) Uani 1 1 d . . . . .
N1 N 0.50873(12) 0.81017(12) 0.70451(11) 0.0168(3) Uani 1 1 d . . . . .
O8 O 0.07491(12) 0.64086(12) 0.49428(12) 0.0291(4) Uani 1 1 d . . . . .
C15 C 0.64533(14) 0.69791(14) 0.70342(12) 0.0174(3) Uani 1 1 d . . . . .
N3 N 0.02137(14) 0.56755(14) 0.69598(14) 0.0273(4) Uani 1 1 d . . . . .
C10 C 0.61485(15) 0.79236(14) 0.71692(12) 0.0177(3) Uani 1 1 d . . . . .
O11 O -0.04302(17) 0.53689(16) 0.74023(17) 0.0539(6) Uani 1 1 d . . . . .
C22 C 0.32985(14) 0.44737(13) 0.55756(12) 0.0161(3) Uani 1 1 d . . . . .
C14 C 0.74834(16) 0.67558(16) 0.71320(14) 0.0225(4) Uani 1 1 d . . . . .
H14 H 0.769741 0.612065 0.705032 0.027 Uiso 1 1 calc R U . . .
C21 C 0.36143(16) 0.36085(13) 0.53003(13) 0.0184(4) Uani 1 1 d . . . . .
H21 H 0.313228 0.318369 0.501720 0.022 Uiso 1 1 calc R U . . .
C16 C 0.58079(14) 0.55158(14) 0.64611(12) 0.0165(3) Uani 1 1 d . . . . .
H16 H 0.649415 0.532210 0.643355 0.020 Uiso 1 1 calc R U . . .
C1 C 0.29002(15) 0.85086(13) 0.64995(13) 0.0168(3) Uani 1 1 d . . . . .
C24 C 0.39846(14) 0.51277(13) 0.59938(12) 0.0153(3) Uani 1 1 d . . . . .
C2 C 0.19216(15) 0.88283(14) 0.61866(13) 0.0191(4) Uani 1 1 d . . . . .
C17 C 0.50205(14) 0.48742(13) 0.61223(12) 0.0155(3) Uani 1 1 d . . . . .
C19 C 0.46437(16) 0.33466(14) 0.54336(12) 0.0180(3) Uani 1 1 d . . . . .
C9 C 0.47451(15) 0.89283(14) 0.68152(12) 0.0179(3) Uani 1 1 d . . . . .
H9 H 0.523129 0.942494 0.680295 0.021 Uiso 1 1 calc R U . . .
C13 C 0.81998(16) 0.74561(17) 0.73480(15) 0.0266(4) Uani 1 1 d . . . . .
H13 H 0.890447 0.730034 0.740536 0.032 Uiso 1 1 calc R U . . .
C11 C 0.68758(16) 0.86105(15) 0.74006(14) 0.0219(4) Uani 1 1 d . . . . .
H11 H 0.667008 0.924338 0.750439 0.026 Uiso 1 1 calc R U . . .
C5 C 0.25313(17) 1.04214(14) 0.60237(14) 0.0216(4) Uani 1 1 d . . . . .
C23 C 0.15486(16) 0.41837(17) 0.50781(16) 0.0281(5) Uani 1 1 d . . . . .
H23A H 0.171721 0.402801 0.450019 0.042 Uiso 1 1 calc R U . . .
H23B H 0.088245 0.449799 0.504290 0.042 Uiso 1 1 calc R U . . .
H23C H 0.152525 0.359909 0.541470 0.042 Uiso 1 1 calc R U . . .
C4 C 0.17357(16) 0.97588(15) 0.59666(14) 0.0218(4) Uani 1 1 d . . . . .
H4 H 0.106239 0.995551 0.577414 0.026 Uiso 1 1 calc R U . . .
C7 C 0.34890(16) 1.01224(14) 0.63266(13) 0.0207(4) Uani 1 1 d . . . . .
H7 H 0.403170 1.056927 0.637111 0.025 Uiso 1 1 calc R U . . .
C18 C 0.53263(15) 0.39789(14) 0.58320(12) 0.0176(3) Uani 1 1 d . . . . .
H18 H 0.602665 0.380945 0.591539 0.021 Uiso 1 1 calc R U . . .
C12 C 0.78987(17) 0.83798(17) 0.74811(15) 0.0264(4) Uani 1 1 d . . . . .
H12 H 0.839571 0.885647 0.762802 0.032 Uiso 1 1 calc R U . . .
C8 C 0.36966(15) 0.91713(14) 0.65752(12) 0.0178(3) Uani 1 1 d . . . . .
C6 C 0.2328(2) 1.14177(16) 0.57138(17) 0.0306(5) Uani 1 1 d . . . . .
H6A H 0.287020 1.183750 0.596620 0.046 Uiso 1 1 calc R U . . .
H6B H 0.167056 1.163186 0.588441 0.046 Uiso 1 1 calc R U . . .
H6C H 0.231092 1.143472 0.508831 0.046 Uiso 1 1 calc R U . . .
C20 C 0.49845(17) 0.23989(15) 0.51252(14) 0.0232(4) Uani 1 1 d . . . . .
H20A H 0.565982 0.246353 0.492115 0.035 Uiso 1 1 calc R U . . .
H20B H 0.449710 0.217457 0.465613 0.035 Uiso 1 1 calc R U . . .
H20C H 0.501869 0.194075 0.559737 0.035 Uiso 1 1 calc R U . . .
C28 C 0.30532(17) 0.60204(15) 0.82116(13) 0.0213(4) Uani 1 1 d . . . . .
C3 C 0.01844(18) 0.83762(19) 0.5842(2) 0.0401(7) Uani 1 1 d . . . . .
H3A H -0.004718 0.885812 0.622953 0.060 Uiso 1 1 calc R U . . .
H3B H -0.025753 0.781649 0.584303 0.060 Uiso 1 1 calc R U . . .
H3C H 0.015490 0.863619 0.526077 0.060 Uiso 1 1 calc R U . . .
C26 C 0.13931(19) 0.67454(17) 0.44746(15) 0.0287(5) Uani 1 1 d . . . . .
C27 C 0.2831(2) 0.5685(2) 0.90832(15) 0.0351(6) Uani 1 1 d . . . . .
H27A H 0.272544 0.623469 0.944684 0.053 Uiso 1 1 calc R U . . .
H27B H 0.340738 0.530938 0.934220 0.053 Uiso 1 1 calc R U . . .
H27C H 0.221469 0.529089 0.902861 0.053 Uiso 1 1 calc R U . . .
C25 C 0.1100(3) 0.6900(3) 0.35394(19) 0.0552(9) Uani 1 1 d . . . . .
H25A H 0.074091 0.750741 0.345515 0.083 Uiso 1 1 calc R U . . .
H25B H 0.065251 0.638329 0.331422 0.083 Uiso 1 1 calc R U . . .
H25C H 0.171490 0.691031 0.323628 0.083 Uiso 1 1 calc R U . . .

loop_
_atom_site_aniso_label
_atom_site_aniso_U_11
_atom_site_aniso_U_22
_atom_site_aniso_U_33
_atom_site_aniso_U_23
_atom_site_aniso_U_13
_atom_site_aniso_U_12
Dy1 0.01144(4) 0.01507(4) 0.02132(5) 0.00172(3) 0.00127(3) -0.00059(3)
Zn1 0.01301(9) 0.01438(10) 0.01808(10) -0.00108(8) 0.00111(8) -0.00015(7)
O1 0.0135(6) 0.0165(6) 0.0231(7) -0.0058(5) 0.0006(5) 0.0009(5)
O3 0.0155(6) 0.0138(6) 0.0299(7) 0.0018(5) -0.0006(5) 0.0011(5)
O2 0.0133(6) 0.0193(7) 0.0306(8) -0.0058(6) -0.0002(5) -0.0023(5)
N2 0.0126(7) 0.0167(7) 0.0190(7) -0.0023(6) 0.0000(6) -0.0006(6)
O4 0.0141(6) 0.0170(7) 0.0414(9) 0.0046(6) -0.0020(6) 0.0003(5)
O10 0.0206(7) 0.0204(7) 0.0325(8) 0.0007(6) 0.0054(6) -0.0008(6)
O5 0.0224(7) 0.0270(8) 0.0189(7) 0.0032(6) 0.0013(6) -0.0013(6)
O6 0.0210(7) 0.0290(8) 0.0231(7) 0.0030(6) 0.0024(6) -0.0025(6)
O9 0.0222(7) 0.0205(7) 0.0455(10) 0.0057(7) 0.0114(7) 0.0036(6)
O7 0.0220(7) 0.0385(9) 0.0283(8) 0.0083(7) -0.0013(6) -0.0076(7)
N1 0.0148(7) 0.0164(7) 0.0192(7) -0.0039(6) 0.0016(6) -0.0011(6)
O8 0.0197(7) 0.0314(9) 0.0349(9) 0.0069(7) -0.0046(6) -0.0069(6)
C15 0.0141(8) 0.0199(9) 0.0181(8) -0.0030(7) 0.0013(7) -0.0023(7)
N3 0.0195(8) 0.0245(9) 0.0391(11) 0.0068(8) 0.0090(8) 0.0004(7)
C10 0.0157(8) 0.0192(9) 0.0184(8) -0.0031(7) 0.0023(7) -0.0017(7)
O11 0.0447(12) 0.0409(11) 0.0832(17) 0.0136(11) 0.0423(12) -0.0010(9)
C22 0.0145(8) 0.0153(8) 0.0187(8) 0.0001(7) 0.0028(7) -0.0015(6)
C14 0.0163(9) 0.0247(10) 0.0266(10) -0.0044(8) 0.0019(8) 0.0001(7)
C21 0.0208(9) 0.0147(8) 0.0196(8) -0.0002(7) 0.0025(7) -0.0025(7)
C16 0.0141(8) 0.0171(8) 0.0182(8) 0.0004(7) 0.0014(7) 0.0008(6)
C1 0.0172(8) 0.0145(8) 0.0190(8) -0.0002(7) 0.0031(7) 0.0019(7)
C24 0.0146(8) 0.0144(8) 0.0170(8) -0.0003(6) 0.0026(6) -0.0005(6)
C2 0.0167(9) 0.0158(8) 0.0249(9) 0.0026(7) 0.0029(7) 0.0000(7)
C17 0.0154(8) 0.0155(8) 0.0158(8) -0.0005(6) 0.0018(6) 0.0006(6)
C19 0.0223(9) 0.0141(8) 0.0177(8) 0.0005(7) 0.0024(7) 0.0003(7)
C9 0.0177(8) 0.0165(8) 0.0191(8) -0.0042(7) 0.0002(7) -0.0029(7)
C13 0.0136(8) 0.0334(12) 0.0327(11) -0.0074(9) 0.0020(8) -0.0028(8)
C11 0.0194(9) 0.0215(9) 0.0247(10) -0.0053(8) 0.0022(8) -0.0037(7)
C5 0.0267(10) 0.0141(8) 0.0243(9) 0.0007(7) 0.0039(8) 0.0030(7)
C23 0.0166(9) 0.0285(11) 0.0384(12) -0.0107(9) -0.0015(8) -0.0065(8)
C4 0.0223(9) 0.0179(9) 0.0252(9) 0.0028(7) 0.0025(8) 0.0043(7)
C7 0.0246(10) 0.0149(8) 0.0228(9) -0.0018(7) 0.0029(8) -0.0016(7)
C18 0.0187(8) 0.0155(8) 0.0187(8) 0.0004(7) 0.0026(7) 0.0029(7)
C12 0.0194(9) 0.0281(11) 0.0316(11) -0.0072(9) 0.0027(8) -0.0069(8)
C8 0.0185(8) 0.0154(8) 0.0195(8) -0.0019(7) 0.0018(7) 0.0001(7)
C6 0.0377(13) 0.0164(10) 0.0367(12) 0.0035(9) -0.0017(10) 0.0021(9)
C20 0.0282(10) 0.0162(9) 0.0248(10) -0.0033(7) 0.0013(8) 0.0031(8)
C28 0.0254(10) 0.0189(9) 0.0199(9) 0.0012(7) 0.0037(8) -0.0002(8)
C3 0.0167(10) 0.0262(11) 0.075(2) 0.0143(12) -0.0060(11) 0.0016(9)
C26 0.0296(11) 0.0275(11) 0.0273(11) 0.0073(9) -0.0059(9) -0.0063(9)
C27 0.0392(13) 0.0455(15) 0.0207(10) 0.0055(10) 0.0043(9) -0.0107(11)
C25 0.062(2) 0.066(2) 0.0334(14) 0.0199(14) -0.0178(14) -0.0285(17)

loop_
_atom_type_symbol
_atom_type_description
_atom_type_scat_dispersion_real
_atom_type_scat_dispersion_imag
_atom_type_scat_source
C C 0.0033 0.0016 'International Tables Vol C Tables 4.2.6.8 and 6.1.1.4'
H H 0.0000 0.0000 'International Tables Vol C Tables 4.2.6.8 and 6.1.1.4'
N N 0.0061 0.0033 'International Tables Vol C Tables 4.2.6.8 and 6.1.1.4'
O O 0.0106 0.0060 'International Tables Vol C Tables 4.2.6.8 and 6.1.1.4'
Zn Zn 0.2839 1.4301 'International Tables Vol C Tables 4.2.6.8 and 6.1.1.4'
Dy Dy -0.1892 4.4098 'International Tables Vol C Tables 4.2.6.8 and 6.1.1.4'

loop_
_geom_angle_atom_site_label_1
_geom_angle_atom_site_label_2
_geom_angle_atom_site_label_3
_geom_angle
_geom_angle_site_symmetry_1
_geom_angle_site_symmetry_3
_geom_angle_publ_flag
O1 Dy1 O3 68.65(5) . . ?
O1 Dy1 O8 125.72(6) . . ?
O3 Dy1 O8 127.68(5) . . ?
O1 Dy1 O6 76.41(5) . . ?
O3 Dy1 O6 75.49(6) . . ?
O8 Dy1 O6 150.73(6) . . ?
O1 Dy1 O7 81.08(6) . . ?
O3 Dy1 O7 84.47(6) . . ?
O8 Dy1 O7 55.11(6) . . ?
O6 Dy1 O7 154.06(6) . . ?
O1 Dy1 O9 149.06(6) . . ?
O3 Dy1 O9 106.29(6) . . ?
O8 Dy1 O9 82.40(7) . . ?
O6 Dy1 O9 72.86(6) . . ?
O7 Dy1 O9 129.62(6) . . ?
O1 Dy1 O10 114.46(5) . . ?
O3 Dy1 O10 145.26(6) . . ?
O8 Dy1 O10 80.42(6) . . ?
O6 Dy1 O10 72.14(6) . . ?
O7 Dy1 O10 130.11(6) . . ?
O9 Dy1 O10 51.97(5) . . ?
O1 Dy1 O2 62.43(5) . . ?
O3 Dy1 O2 130.44(5) . . ?
O8 Dy1 O2 78.85(6) . . ?
O6 Dy1 O2 99.71(6) . . ?
O7 Dy1 O2 80.80(6) . . ?
O9 Dy1 O2 119.49(5) . . ?
O10 Dy1 O2 68.32(5) . . ?
O1 Dy1 O4 127.09(5) . . ?
O3 Dy1 O4 61.90(5) . . ?
O8 Dy1 O4 76.25(6) . . ?
O6 Dy1 O4 106.95(6) . . ?
O7 Dy1 O4 76.77(6) . . ?
O9 Dy1 O4 66.95(5) . . ?
O10 Dy1 O4 116.63(5) . . ?
O2 Dy1 O4 153.12(5) . . ?
O1 Dy1 C26 103.54(7) . . ?
O3 Dy1 C26 107.13(6) . . ?
O8 Dy1 C26 27.70(6) . . ?
O6 Dy1 C26 177.22(6) . . ?
O7 Dy1 C26 27.42(6) . . ?
O9 Dy1 C26 106.98(7) . . ?
O10 Dy1 C26 105.51(6) . . ?
O2 Dy1 C26 77.91(7) . . ?
O4 Dy1 C26 75.35(7) . . ?
O1 Dy1 N3 133.17(6) . . ?
O3 Dy1 N3 126.19(6) . . ?
O8 Dy1 N3 83.02(6) . . ?
O6 Dy1 N3 67.86(6) . . ?
O7 Dy1 N3 138.08(6) . . ?
O9 Dy1 N3 26.14(5) . . ?
O10 Dy1 N3 26.08(5) . . ?
O2 Dy1 N3 94.32(5) . . ?
O4 Dy1 N3 92.57(5) . . ?
C26 Dy1 N3 110.72(7) . . ?
O1 Dy1 Zn1 35.89(4) . . ?
O3 Dy1 Zn1 36.16(3) . . ?
O8 Dy1 Zn1 148.00(4) . . ?
O6 Dy1 Zn1 61.24(4) . . ?
O7 Dy1 Zn1 92.88(4) . . ?
O9 Dy1 Zn1 124.92(5) . . ?
O10 Dy1 Zn1 128.27(4) . . ?
O2 Dy1 Zn1 97.67(3) . . ?
O4 Dy1 Zn1 98.06(4) . . ?
C26 Dy1 Zn1 120.30(5) . . ?
N3 Dy1 Zn1 128.94(5) . . ?
O5 Zn1 O1 100.10(7) . . ?
O5 Zn1 O3 102.43(7) . . ?
O1 Zn1 O3 80.69(6) . . ?
O5 Zn1 N1 121.15(7) . . ?
O1 Zn1 N1 138.74(7) . . ?
O3 Zn1 N1 89.55(7) . . ?
O5 Zn1 N2 106.71(7) . . ?
O1 Zn1 N2 88.47(6) . . ?
O3 Zn1 N2 150.27(7) . . ?
N1 Zn1 N2 80.49(7) . . ?
O5 Zn1 Dy1 90.29(5) . . ?
O1 Zn1 Dy1 42.34(4) . . ?
O3 Zn1 Dy1 42.60(4) . . ?
N1 Zn1 Dy1 129.51(5) . . ?
N2 Zn1 Dy1 130.54(5) . . ?
C24 O1 Zn1 126.15(12) . . ?
C24 O1 Dy1 128.90(12) . . ?
Zn1 O1 Dy1 101.77(6) . . ?
C1 O3 Zn1 128.11(13) . . ?
C1 O3 Dy1 126.84(13) . . ?
Zn1 O3 Dy1 101.24(6) . . ?
C22 O2 C23 116.84(16) . . ?
C22 O2 Dy1 118.83(11) . . ?
C23 O2 Dy1 124.00(12) . . ?
C16 N2 C15 123.00(17) . . ?
C16 N2 Zn1 125.84(13) . . ?
C15 N2 Zn1 111.16(12) . . ?
C2 O4 C3 116.59(17) . . ?
C2 O4 Dy1 116.24(12) . . ?
C3 O4 Dy1 125.46(14) . . ?
N3 O10 Dy1 94.68(12) . . ?
C28 O5 Zn1 119.39(14) . . ?
C28 O6 Dy1 144.02(14) . . ?
N3 O9 Dy1 95.72(12) . . ?
C26 O7 Dy1 91.87(14) . . ?
C9 N1 C10 120.87(17) . . ?
C9 N1 Zn1 126.92(14) . . ?
C10 N1 Zn1 111.22(13) . . ?
C26 O8 Dy1 93.19(14) . . ?
C14 C15 N2 125.20(18) . . ?
C14 C15 C10 119.15(18) . . ?
N2 C15 C10 115.65(17) . . ?
O11 N3 O10 121.9(2) . . ?
O11 N3 O9 121.6(2) . . ?
O10 N3 O9 116.58(18) . . ?
O11 N3 Dy1 171.2(2) . . ?
O10 N3 Dy1 59.24(10) . . ?
O9 N3 Dy1 58.14(10) . . ?
C11 C10 C15 119.82(18) . . ?
C11 C10 N1 124.16(18) . . ?
C15 C10 N1 116.02(17) . . ?
C21 C22 O2 125.64(18) . . ?
C21 C22 C24 121.82(18) . . ?
O2 C22 C24 112.54(16) . . ?
C13 C14 C15 120.2(2) . . ?
C13 C14 H14 119.9 . . ?
C15 C14 H14 119.9 . . ?
C22 C21 C19 120.43(18) . . ?
C22 C21 H21 119.8 . . ?
C19 C21 H21 119.8 . . ?
N2 C16 C17 125.37(18) . . ?
N2 C16 H16 117.3 . . ?
C17 C16 H16 117.3 . . ?
O3 C1 C8 125.19(18) . . ?
O3 C1 C2 116.78(18) . . ?
C8 C1 C2 118.02(18) . . ?
O1 C24 C22 116.64(17) . . ?
O1 C24 C17 125.25(17) . . ?
C22 C24 C17 118.10(17) . . ?
C4 C2 O4 125.46(19) . . ?
C4 C2 C1 121.87(19) . . ?
O4 C2 C1 112.66(17) . . ?
C24 C17 C18 118.97(17) . . ?
C24 C17 C16 123.29(17) . . ?
C18 C17 C16 117.46(17) . . ?
C18 C19 C21 118.61(18) . . ?
C18 C19 C20 121.28(19) . . ?
C21 C19 C20 120.09(18) . . ?
N1 C9 C8 126.16(18) . . ?
N1 C9 H9 116.9 . . ?
C8 C9 H9 116.9 . . ?
C12 C13 C14 120.5(2) . . ?
C12 C13 H13 119.7 . . ?
C14 C13 H13 119.7 . . ?
C12 C11 C10 120.3(2) . . ?
C12 C11 H11 119.9 . . ?
C10 C11 H11 119.9 . . ?
C7 C5 C4 118.43(19) . . ?
C7 C5 C6 121.9(2) . . ?
C4 C5 C6 119.6(2) . . ?
O2 C23 H23A 109.5 . . ?
O2 C23 H23B 109.5 . . ?
H23A C23 H23B 109.5 . . ?
O2 C23 H23C 109.5 . . ?
H23A C23 H23C 109.5 . . ?
H23B C23 H23C 109.5 . . ?
C2 C4 C5 120.4(2) . . ?
C2 C4 H4 119.8 . . ?
C5 C4 H4 119.8 . . ?
C5 C7 C8 122.21(19) . . ?
C5 C7 H7 118.9 . . ?
C8 C7 H7 118.9 . . ?
C19 C18 C17 122.06(18) . . ?
C19 C18 H18 119.0 . . ?
C17 C18 H18 119.0 . . ?
C11 C12 C13 120.0(2) . . ?
C11 C12 H12 120.0 . . ?
C13 C12 H12 120.0 . . ?
C1 C8 C7 118.98(18) . . ?
C1 C8 C9 123.84(18) . . ?
C7 C8 C9 116.90(18) . . ?
C5 C6 H6A 109.5 . . ?
C5 C6 H6B 109.5 . . ?
H6A C6 H6B 109.5 . . ?
C5 C6 H6C 109.5 . . ?
H6A C6 H6C 109.5 . . ?
H6B C6 H6C 109.5 . . ?
C19 C20 H20A 109.5 . . ?
C19 C20 H20B 109.5 . . ?
H20A C20 H20B 109.5 . . ?
C19 C20 H20C 109.5 . . ?
H20A C20 H20C 109.5 . . ?
H20B C20 H20C 109.5 . . ?
O6 C28 O5 124.75(19) . . ?
O6 C28 C27 118.5(2) . . ?
O5 C28 C27 116.7(2) . . ?
O4 C3 H3A 109.5 . . ?
O4 C3 H3B 109.5 . . ?
H3A C3 H3B 109.5 . . ?
O4 C3 H3C 109.5 . . ?
H3A C3 H3C 109.5 . . ?
H3B C3 H3C 109.5 . . ?
O7 C26 O8 119.8(2) . . ?
O7 C26 C25 120.2(2) . . ?
O8 C26 C25 120.0(2) . . ?
O7 C26 Dy1 60.71(12) . . ?
O8 C26 Dy1 59.11(12) . . ?
C25 C26 Dy1 177.9(2) . . ?
C28 C27 H27A 109.5 . . ?
C28 C27 H27B 109.5 . . ?
H27A C27 H27B 109.5 . . ?
C28 C27 H27C 109.5 . . ?
H27A C27 H27C 109.5 . . ?
H27B C27 H27C 109.5 . . ?
C26 C25 H25A 109.5 . . ?
C26 C25 H25B 109.5 . . ?
H25A C25 H25B 109.5 . . ?
C26 C25 H25C 109.5 . . ?
H25A C25 H25C 109.5 . . ?
H25B C25 H25C 109.5 . . ?

loop_
_geom_bond_atom_site_label_1
_geom_bond_atom_site_label_2
_geom_bond_distance
_geom_bond_site_symmetry_2
_geom_bond_publ_flag
Dy1 O1 2.3014(15) . ?
Dy1 O3 2.3082(15) . ?
Dy1 O8 2.3424(18) . ?
Dy1 O6 2.3524(17) . ?
Dy1 O7 2.3782(18) . ?
Dy1 O9 2.4399(17) . ?
Dy1 O10 2.4643(16) . ?
Dy1 O2 2.5532(15) . ?
Dy1 O4 2.5904(16) . ?
Dy1 C26 2.725(2) . ?
Dy1 N3 2.858(2) . ?
Dy1 Zn1 3.3450(9) . ?
Zn1 O5 1.9658(16) . ?
Zn1 O1 2.0029(14) . ?
Zn1 O3 2.0123(15) . ?
Zn1 N1 2.0343(17) . ?
Zn1 N2 2.0538(17) . ?
O1 C24 1.313(2) . ?
O3 C1 1.312(2) . ?
O2 C22 1.378(2) . ?
O2 C23 1.434(2) . ?
N2 C16 1.290(2) . ?
N2 C15 1.408(2) . ?
O4 C2 1.376(2) . ?
O4 C3 1.429(3) . ?
O10 N3 1.261(2) . ?
O5 C28 1.266(3) . ?
O6 C28 1.247(3) . ?
O9 N3 1.265(2) . ?
O7 C26 1.256(3) . ?
N1 C9 1.286(3) . ?
N1 C10 1.416(3) . ?
O8 C26 1.269(3) . ?
C15 C14 1.387(3) . ?
C15 C10 1.411(3) . ?
N3 O11 1.228(3) . ?
C10 C11 1.384(3) . ?
C22 C21 1.371(3) . ?
C22 C24 1.406(3) . ?
C14 C13 1.384(3) . ?
C14 H14 0.9500 . ?
C21 C19 1.402(3) . ?
C21 H21 0.9500 . ?
C16 C17 1.437(3) . ?
C16 H16 0.9500 . ?
C1 C8 1.401(3) . ?
C1 C2 1.408(3) . ?
C24 C17 1.407(3) . ?
C2 C4 1.370(3) . ?
C17 C18 1.412(3) . ?
C19 C18 1.371(3) . ?
C19 C20 1.503(3) . ?
C9 C8 1.437(3) . ?
C9 H9 0.9500 . ?
C13 C12 1.381(3) . ?
C13 H13 0.9500 . ?
C11 C12 1.381(3) . ?
C11 H11 0.9500 . ?
C5 C7 1.370(3) . ?
C5 C4 1.400(3) . ?
C5 C6 1.500(3) . ?
C23 H23A 0.9800 . ?
C23 H23B 0.9800 . ?
C23 H23C 0.9800 . ?
C4 H4 0.9500 . ?
C7 C8 1.414(3) . ?
C7 H7 0.9500 . ?
C18 H18 0.9500 . ?
C12 H12 0.9500 . ?
C6 H6A 0.9800 . ?
C6 H6B 0.9800 . ?
C6 H6C 0.9800 . ?
C20 H20A 0.9800 . ?
C20 H20B 0.9800 . ?
C20 H20C 0.9800 . ?
C28 C27 1.503(3) . ?
C3 H3A 0.9800 . ?
C3 H3B 0.9800 . ?
C3 H3C 0.9800 . ?
C26 C25 1.496(4) . ?
C27 H27A 0.9800 . ?
C27 H27B 0.9800 . ?
C27 H27C 0.9800 . ?
C25 H25A 0.9800 . ?
C25 H25B 0.9800 . ?
C25 H25C 0.9800 . ?
